data_7048618
loop_
_publ_author_name
'Lu, Jian'
'Xin, Xue-Huan'
'Lin, Yang-Jie'
'Wang, Shuai-Hua'
'Xu, Jian-Gang'
'Zheng, Fa-Kun'
'Guo, Guo-Cong'

_publ_section_title
;
 Efficient X-ray scintillating lead(ii)-based MOFs derived from rigid
 luminescent naphthalene motifs.
;
_journal_issue 5
_journal_name_full 'Dalton transactions (Cambridge, England : 2003)'
_journal_page_first 1722
_journal_page_last 1731
_journal_paper_doi 10.1039/c8dt04587a
_journal_volume 48
_journal_year 2019
_chemical_absolute_configuration rm
_chemical_formula_moiety 'C16 H15 N O5 Pb'
_chemical_formula_sum 'C16 H15 N O5 Pb'
_chemical_formula_weight 508.48
_chemical_name_common '[Pb(1,4-ndc)DMA]n'
_space_group_crystal_system orthorhombic
_space_group_IT_number 19
_space_group_name_Hall 'P 2ac 2ab'
_space_group_name_H-M_alt 'P 21 21 21'
_symmetry_space_group_name_Hall 'P 2ac 2ab'
_symmetry_space_group_name_H-M 'P 21 21 21'
_atom_sites_solution_hydrogens geom
_audit_creation_date 2018-12-13
_audit_creation_method
;
Olex2 1.2
(compiled 2018.05.29 svn.r3508 for OlexSys, GUI svn.r5506)
;
_audit_update_record
;
2018-12-17 deposited with the CCDC.
2018-12-26 downloaded from the CCDC.
;
_cell_angle_alpha 90
_cell_angle_beta 90
_cell_angle_gamma 90
_cell_formula_units_Z 4
_cell_length_a 7.036(2)
_cell_length_b 14.584(5)
_cell_length_c 15.051(5)
_cell_measurement_reflns_used 6181
_cell_measurement_temperature 293(2)
_cell_measurement_theta_max 27.5
_cell_measurement_theta_min 3.0
_cell_volume 1544.4(9)
_computing_cell_refinement 'CrysAlisPro 1.171.39.23b (Rigaku OD, 2015)'
_computing_data_collection 'CrysAlisPro 1.171.39.23b (Rigaku OD, 2015)'
_computing_data_reduction 'CrysAlisPro 1.171.39.23b (Rigaku OD, 2015)'
_computing_molecular_graphics 'Olex2 (Dolomanov et al., 2009)'
_computing_publication_material 'Olex2 (Dolomanov et al., 2009)'
_computing_structure_refinement 'ShelXL (Sheldrick, 2015)'
_computing_structure_solution 'SHELXT 2014/5 (Sheldrick, 2014)'
_diffrn_ambient_temperature 293(2)
_diffrn_measured_fraction_theta_full 0.998
_diffrn_measured_fraction_theta_max 0.996
_diffrn_measurement_device_type 'Bruker P4'
_diffrn_measurement_method '\w scans'
_diffrn_radiation_monochromator graphite
_diffrn_radiation_type MoK\a
_diffrn_radiation_wavelength 0.71073
_diffrn_reflns_av_R_equivalents 0.0651
_diffrn_reflns_av_unetI/netI 0.0576
_diffrn_reflns_Laue_measured_fraction_full 0.998
_diffrn_reflns_Laue_measured_fraction_max 0.996
_diffrn_reflns_limit_h_max 9
_diffrn_reflns_limit_h_min -8
_diffrn_reflns_limit_k_max 18
_diffrn_reflns_limit_k_min -16
_diffrn_reflns_limit_l_max 19
_diffrn_reflns_limit_l_min -19
_diffrn_reflns_number 16497
_diffrn_reflns_point_group_measured_fraction_full 0.991
_diffrn_reflns_point_group_measured_fraction_max 0.987
_diffrn_reflns_theta_full 25.242
_diffrn_reflns_theta_max 27.501
_diffrn_reflns_theta_min 3.046
_exptl_absorpt_coefficient_mu 10.949
_exptl_absorpt_correction_T_max 1.000
_exptl_absorpt_correction_T_min 0.420
_exptl_absorpt_correction_type multi-scan
_exptl_absorpt_process_details
;
CrysAlisPro 1.171.39.23b (Rigaku Oxford Diffraction, 2015)
Empirical absorption correction using spherical harmonics,
 implemented in SCALE3 ABSPACK scaling algorithm.
;
_exptl_crystal_colour colorless
_exptl_crystal_density_diffrn 2.187
_exptl_crystal_density_meas ?
_exptl_crystal_density_method 'not measured'
_exptl_crystal_description prism
_exptl_crystal_F_000 960
_exptl_crystal_size_max 0.22
_exptl_crystal_size_mid 0.21
_exptl_crystal_size_min 0.20
_refine_diff_density_max 1.255
_refine_diff_density_min -1.674
_refine_diff_density_rms 0.146
_refine_ls_abs_structure_details
;
 Flack x determined using 1290 quotients [(I+)-(I-)]/[(I+)+(I-)]
 (Parsons, Flack and Wagner, Acta Cryst. B69 (2013) 249-259).
;
_refine_ls_abs_structure_Flack -0.001(8)
_refine_ls_extinction_coef 0.0048(2)
_refine_ls_extinction_expression Fc^*^=kFc[1+0.001xFc^2^\l^3^/sin(2\q)]^-1/4^
_refine_ls_extinction_method 'SHELXL-2017/1 (Sheldrick 2017)'
_refine_ls_goodness_of_fit_ref 0.917
_refine_ls_hydrogen_treatment constr
_refine_ls_matrix_type full
_refine_ls_number_parameters 227
_refine_ls_number_reflns 3510
_refine_ls_number_restraints 0
_refine_ls_restrained_S_all 0.917
_refine_ls_R_factor_all 0.0260
_refine_ls_R_factor_gt 0.0239
_refine_ls_shift/su_max 0.000
_refine_ls_shift/su_mean 0.000
_refine_ls_structure_factor_coef Fsqd
_refine_ls_weighting_details 'w=1/[\s^2^(Fo^2^)] where P=(Fo^2^+2Fc^2^)/3'
_refine_ls_weighting_scheme calc
_refine_ls_wR_factor_gt 0.0501
_refine_ls_wR_factor_ref 0.0504
_reflns_Friedel_coverage 0.720
_reflns_Friedel_fraction_full 0.983
_reflns_Friedel_fraction_max 0.975
_reflns_number_gt 3217
_reflns_number_total 3510
_reflns_threshold_expression 'I > 2\s(I)'
_cod_data_source_file c8dt04587a2.cif
_cod_data_source_block SMOF-2
_cod_depositor_comments
;
The following automatic conversions were performed:

'_exptl_absorpt_correction_type' value 'Multi-scan' changed to
'multi-scan' according to
/home/data/users/saulius/crontab/automatic-downloads/rss-feeds/RSC/lib/dictionaries/cif_core.dic
dictionary named 'cif_core.dic' version 2.4.2 from 2011-04-26.

'_exptl_crystal_density_meas' value 'not measured' was changed to '?'
- the value is perceived as not measured.

Automatic conversion script
Id: cif_fix_values 4973 2017-02-22 13:04:09Z antanas 

 Adding full bibliography for 7048615--7048618.cif.
;
_cod_database_code 7048618
_shelx_shelxl_version_number 2017/1
_shelx_space_group_comment
;
The symmetry employed for this shelxl refinement is uniquely defined
by the following loop, which should always be used as a source of
symmetry information in preference to the above space-group names.
They are only intended as comments.
;
_exptl_absorpt_special_details 'Sphere (Rigaku CrystalClear)'
_olex2_refinement_description
;
1. Fixed Uiso
 At 1.2 times of:
  All C(H) groups
 At 1.5 times of:
  All C(H,H,H) groups, All C(H,H,H,H,H,H) groups
2. Uiso/Uaniso restraints and constraints
Uanis(C13A) = Uanis(C13B)
Uanis(C14A) = Uanis(C14B)
Uanis(C15A) = Uanis(C15B)
Uanis(N1A) = Uanis(N1B)
3. Others
 Sof(N1B)=Sof(C13B)=Sof(C14B)=Sof(H14D)=Sof(H14E)=Sof(H14F)=Sof(C15B)=
 Sof(H15D)=Sof(H15E)=Sof(H15F)=Sof(H16D)=Sof(H16E)=Sof(H16F)=1-FVAR(1)
 Sof(N1A)=Sof(C13A)=Sof(C14A)=Sof(H14A)=Sof(H14B)=Sof(H14C)=Sof(C15A)=
 Sof(H15A)=Sof(H15B)=Sof(H15C)=Sof(H16A)=Sof(H16B)=Sof(H16C)=FVAR(1)
4.a Aromatic/amide H refined with riding coordinates:
 C3(H3), C4(H4), C7(H7), C8(H8), C9(H9), C10(H10)
4.b Idealised Me refined as rotating group:
 C14A(H14A,H14B,H14C), C15A(H15A,H15B,H15C), C14B(H14D,H14E,H14F), C15B(H15D,
 H15E,H15F), C16(H16A,H16B,H16C), C16(H16D,H16E,H16F)
;
_olex2_submission_special_instructions 'No special instructions were received'

loop_
_space_group_symop_operation_xyz
'x, y, z'
'-x+1/2, -y, z+1/2'
'-x, y+1/2, -z+1/2'
'x+1/2, -y+1/2, -z'

loop_
_atom_site_label
_atom_site_type_symbol
_atom_site_fract_x
_atom_site_fract_y
_atom_site_fract_z
_atom_site_U_iso_or_equiv
_atom_site_adp_type
_atom_site_occupancy
_atom_site_site_symmetry_order
_atom_site_calc_flag
_atom_site_refinement_flags_posn
_atom_site_refinement_flags_occupancy
_atom_site_disorder_assembly
_atom_site_disorder_group
Pb1 Pb 0.60960(4) 0.30889(2) 0.45455(2) 0.02016(9) Uani 1 1 d . . . .
O1 O 0.7364(8) 0.2024(4) 0.5754(3) 0.0273(13) Uani 1 1 d . . . .
O2 O 0.4742(8) 0.1422(4) 0.5163(4) 0.0277(13) Uani 1 1 d . . . .
O3 O 0.4742(11) -0.0897(5) 0.9286(4) 0.0499(19) Uani 1 1 d . . . .
O4 O 0.6523(10) -0.1981(5) 0.8650(4) 0.0519(17) Uani 1 1 d . . . .
O5 O 0.6125(15) 0.4373(6) 0.3420(6) 0.079(3) Uani 1 1 d . . . .
C1 C 0.6059(13) 0.1412(5) 0.5727(4) 0.0198(15) Uani 1 1 d . . . .
C2 C 0.6096(12) 0.0696(5) 0.6438(4) 0.0187(14) Uani 1 1 d . . . .
C3 C 0.6071(14) 0.0980(5) 0.7310(5) 0.0263(16) Uani 1 1 d . . . .
H3 H 0.615083 0.160181 0.744053 0.032 Uiso 1 1 calc R . . .
C4 C 0.5925(13) 0.0342(5) 0.8007(5) 0.0277(18) Uani 1 1 d . . . .
H4 H 0.582383 0.055423 0.858758 0.033 Uiso 1 1 calc R . . .
C5 C 0.5929(12) -0.0586(5) 0.7854(5) 0.0242(16) Uani 1 1 d . . . .
C6 C 0.6103(12) -0.0909(5) 0.6958(5) 0.0216(15) Uani 1 1 d . . . .
C7 C 0.6199(13) -0.1864(6) 0.6724(6) 0.0361(19) Uani 1 1 d . . . .
H7 H 0.619191 -0.230368 0.717099 0.043 Uiso 1 1 calc R . . .
C8 C 0.6299(17) -0.2135(6) 0.5866(6) 0.046(3) Uani 1 1 d . . . .
H8 H 0.636280 -0.275707 0.573482 0.055 Uiso 1 1 calc R . . .
C9 C 0.6310(18) -0.1498(6) 0.5172(6) 0.046(3) Uani 1 1 d . . . .
H9 H 0.637578 -0.169896 0.458608 0.055 Uiso 1 1 calc R . . .
C10 C 0.6224(13) -0.0584(5) 0.5351(5) 0.0336(18) Uani 1 1 d . . . .
H10 H 0.623403 -0.016392 0.488585 0.040 Uiso 1 1 calc R . . .
C11 C 0.6119(12) -0.0264(5) 0.6240(4) 0.0201(14) Uani 1 1 d . . . .
C12 C 0.5747(12) -0.1219(6) 0.8653(6) 0.033(2) Uani 1 1 d . . . .
N1A N 0.610(4) 0.5628(17) 0.2559(12) 0.055(5) Uani 0.568(14) 1 d . P A 1
C13A C 0.613(3) 0.5254(13) 0.3350(12) 0.042(3) Uani 0.568(14) 1 d . P A 1
C14A C 0.620(5) 0.591(2) 0.4166(15) 0.062(6) Uani 0.568(14) 1 d . P A 1
H14A H 0.517280 0.634028 0.412950 0.093 Uiso 0.568(14) 1 calc GR P A 1
H14B H 0.738781 0.623121 0.416845 0.093 Uiso 0.568(14) 1 calc GR P A 1
H14C H 0.608156 0.555679 0.470224 0.093 Uiso 0.568(14) 1 calc GR P A 1
C15A C 0.587(5) 0.493(3) 0.185(2) 0.101(12) Uani 0.568(14) 1 d . P A 1
H15A H 0.678355 0.504323 0.138684 0.151 Uiso 0.568(14) 1 calc GR P A 1
H15B H 0.461164 0.496666 0.160708 0.151 Uiso 0.568(14) 1 calc GR P A 1
H15C H 0.607630 0.433047 0.209293 0.151 Uiso 0.568(14) 1 calc GR P A 1
N1B N 0.612(6) 0.575(2) 0.2993(16) 0.055(5) Uani 0.432(14) 1 d . P A 2
C13B C 0.611(4) 0.4914(17) 0.2762(15) 0.042(3) Uani 0.432(14) 1 d . P A 2
C14B C 0.616(8) 0.469(3) 0.171(3) 0.062(6) Uani 0.432(14) 1 d . P A 2
H14D H 0.531596 0.510204 0.140702 0.093 Uiso 0.432(14) 1 calc GR P A 2
H14E H 0.575716 0.407081 0.161648 0.093 Uiso 0.432(14) 1 calc GR P A 2
H14F H 0.742744 0.477111 0.149509 0.093 Uiso 0.432(14) 1 calc GR P A 2
C15B C 0.627(7) 0.600(5) 0.388(2) 0.101(12) Uani 0.432(14) 1 d . P A 2
H15D H 0.704967 0.654159 0.392399 0.151 Uiso 0.432(14) 1 calc GR P A 2
H15E H 0.685036 0.551226 0.420931 0.151 Uiso 0.432(14) 1 calc GR P A 2
H15F H 0.503443 0.612736 0.411441 0.151 Uiso 0.432(14) 1 calc GR P A 2
C16 C 0.609(2) 0.6547(8) 0.2348(10) 0.087(5) Uani 1 1 d . . . .
H16A H 0.652890 0.662528 0.174788 0.130 Uiso 0.568(14) 1 calc GR P A 1
H16B H 0.692477 0.687009 0.274506 0.130 Uiso 0.568(14) 1 calc GR P A 1
H16C H 0.482797 0.678513 0.240258 0.130 Uiso 0.568(14) 1 calc GR P A 1
H16D H 0.563246 0.708496 0.264465 0.130 Uiso 0.432(14) 1 calc GR P A 2
H16E H 0.527682 0.640399 0.185608 0.130 Uiso 0.432(14) 1 calc GR P A 2
H16F H 0.735936 0.665666 0.213383 0.130 Uiso 0.432(14) 1 calc GR P A 2

loop_
_atom_site_aniso_label
_atom_site_aniso_U_11
_atom_site_aniso_U_22
_atom_site_aniso_U_33
_atom_site_aniso_U_23
_atom_site_aniso_U_13
_atom_site_aniso_U_12
Pb1 0.02997(15) 0.01690(13) 0.01360(11) 0.00127(12) 0.00184(14) 0.00159(16)
O1 0.034(3) 0.022(3) 0.026(3) 0.010(2) 0.000(2) -0.004(3)
O2 0.037(3) 0.022(3) 0.024(3) 0.004(2) -0.003(3) 0.001(3)
O3 0.078(5) 0.050(4) 0.022(3) 0.014(3) 0.006(3) -0.011(4)
O4 0.066(4) 0.044(4) 0.046(4) 0.028(3) -0.013(4) 0.002(4)
O5 0.083(6) 0.067(5) 0.086(6) 0.051(5) -0.007(6) -0.007(6)
C1 0.031(4) 0.015(3) 0.014(3) 0.003(2) 0.005(4) 0.003(4)
C2 0.021(3) 0.017(3) 0.018(3) 0.006(3) -0.003(4) -0.002(4)
C3 0.039(4) 0.019(4) 0.021(3) 0.001(3) -0.002(4) 0.000(4)
C4 0.035(5) 0.033(4) 0.015(3) 0.003(3) 0.002(4) 0.001(5)
C5 0.023(4) 0.030(4) 0.020(3) 0.010(3) -0.002(4) -0.002(4)
C6 0.023(4) 0.018(4) 0.024(4) 0.007(3) -0.004(4) 0.002(4)
C7 0.045(5) 0.017(4) 0.046(5) 0.007(4) -0.002(5) 0.000(6)
C8 0.067(7) 0.020(5) 0.050(5) -0.003(4) -0.011(6) 0.001(5)
C9 0.072(7) 0.032(5) 0.032(4) -0.006(4) 0.003(5) 0.005(6)
C10 0.047(5) 0.029(4) 0.025(4) 0.002(3) 0.002(5) 0.001(5)
C11 0.024(3) 0.018(3) 0.019(3) 0.005(3) -0.001(4) 0.000(4)
C12 0.034(5) 0.039(5) 0.027(4) 0.018(4) -0.011(4) -0.013(4)
N1A 0.039(5) 0.077(10) 0.049(12) 0.051(14) -0.004(15) -0.003(8)
C13A 0.032(6) 0.057(9) 0.038(7) 0.020(7) -0.005(9) -0.003(9)
C14A 0.068(14) 0.084(14) 0.035(11) -0.009(10) 0.009(12) -0.009(13)
C15A 0.040(13) 0.23(3) 0.036(12) -0.045(15) 0.009(11) -0.017(17)
N1B 0.039(5) 0.077(10) 0.049(12) 0.051(14) -0.004(15) -0.003(8)
C13B 0.032(6) 0.057(9) 0.038(7) 0.020(7) -0.005(9) -0.003(9)
C14B 0.068(14) 0.084(14) 0.035(11) -0.009(10) 0.009(12) -0.009(13)
C15B 0.040(13) 0.23(3) 0.036(12) -0.045(15) 0.009(11) -0.017(17)
C16 0.065(7) 0.077(9) 0.119(11) 0.071(8) 0.010(9) 0.011(8)

loop_
_atom_type_symbol
_atom_type_description
_atom_type_scat_dispersion_real
_atom_type_scat_dispersion_imag
_atom_type_scat_source
C C 0.0033 0.0016 'International Tables Vol C Tables 4.2.6.8 and 6.1.1.4'
H H 0.0000 0.0000 'International Tables Vol C Tables 4.2.6.8 and 6.1.1.4'
N N 0.0061 0.0033 'International Tables Vol C Tables 4.2.6.8 and 6.1.1.4'
O O 0.0106 0.0060 'International Tables Vol C Tables 4.2.6.8 and 6.1.1.4'
Pb Pb -3.3944 10.1111 'International Tables Vol C Tables 4.2.6.8 and 6.1.1.4'

loop_
_geom_angle_atom_site_label_1
_geom_angle_atom_site_label_2
_geom_angle_atom_site_label_3
_geom_angle
_geom_angle_site_symmetry_1
_geom_angle_site_symmetry_3
O1 Pb1 O1 115.24(14) . 4_456
O1 Pb1 O2 73.31(17) . 4_556
O1 Pb1 O2 168.21(17) 4_456 4_556
O1 Pb1 O4 119.41(19) 4_456 2_654
O1 Pb1 O4 76.9(2) . 2_654
O3 Pb1 O1 86.4(2) 3_656 .
O3 Pb1 O1 85.4(2) 3_656 4_456
O3 Pb1 O2 87.2(2) 3_656 4_556
O3 Pb1 O4 154.3(2) 3_656 2_654
O3 Pb1 O5 92.1(3) 3_656 .
O4 Pb1 O2 69.41(18) 2_654 4_556
O5 Pb1 O1 86.6(3) . 4_456
O5 Pb1 O1 157.9(3) . .
O5 Pb1 O2 84.6(3) . 4_556
O5 Pb1 O4 96.0(3) . 2_654
Pb1 O1 Pb1 105.14(18) . 4_556
C1 O1 Pb1 131.1(5) . 4_556
C1 O1 Pb1 98.7(4) . .
C1 O2 Pb1 126.4(5) . 4_456
C12 O3 Pb1 117.5(6) . 3_646
C12 O4 Pb1 144.3(6) . 2_655
C13A O5 Pb1 142.5(10) . .
C13B O5 Pb1 170.6(14) . .
O1 C1 C2 116.9(7) . .
O2 C1 O1 122.8(6) . .
O2 C1 C2 120.3(7) . .
C3 C2 C1 118.1(6) . .
C3 C2 C11 119.5(6) . .
C11 C2 C1 122.3(6) . .
C2 C3 H3 119.6 . .
C2 C3 C4 120.9(7) . .
C4 C3 H3 119.6 . .
C3 C4 H4 119.1 . .
C5 C4 C3 121.8(7) . .
C5 C4 H4 119.1 . .
C4 C5 C6 118.8(6) . .
C4 C5 C12 117.7(7) . .
C6 C5 C12 123.5(7) . .
C5 C6 C7 123.5(6) . .
C11 C6 C5 119.7(6) . .
C11 C6 C7 116.8(6) . .
C6 C7 H7 119.4 . .
C8 C7 C6 121.3(7) . .
C8 C7 H7 119.4 . .
C7 C8 H8 119.3 . .
C7 C8 C9 121.3(8) . .
C9 C8 H8 119.3 . .
C8 C9 H9 119.9 . .
C10 C9 C8 120.1(8) . .
C10 C9 H9 119.9 . .
C9 C10 H10 119.6 . .
C9 C10 C11 120.7(7) . .
C11 C10 H10 119.6 . .
C2 C11 C6 119.0(6) . .
C10 C11 C2 121.2(6) . .
C10 C11 C6 119.8(6) . .
O3 C12 C5 114.4(8) . .
O4 C12 O3 125.2(8) . .
O4 C12 C5 120.3(8) . .
C13A N1A C15A 112(3) . .
C13A N1A C16 128(2) . .
C16 N1A C15A 120(2) . .
O5 C13A N1A 119(2) . .
O5 C13A C14A 123.2(15) . .
N1A C13A C14A 117(2) . .
C13A C14A H14A 109.5 . .
C13A C14A H14B 109.5 . .
C13A C14A H14C 109.5 . .
H14A C14A H14B 109.5 . .
H14A C14A H14C 109.5 . .
H14B C14A H14C 109.5 . .
N1A C15A H15A 109.5 . .
N1A C15A H15B 109.5 . .
N1A C15A H15C 109.5 . .
H15A C15A H15B 109.5 . .
H15A C15A H15C 109.5 . .
H15B C15A H15C 109.5 . .
C13B N1B C15B 121(4) . .
C13B N1B C16 124(2) . .
C15B N1B C16 114(4) . .
O5 C13B C14B 130(2) . .
N1B C13B O5 113(2) . .
N1B C13B C14B 118(2) . .
C13B C14B H14D 109.5 . .
C13B C14B H14E 109.5 . .
C13B C14B H14F 109.5 . .
H14D C14B H14E 109.5 . .
H14D C14B H14F 109.5 . .
H14E C14B H14F 109.5 . .
N1B C15B H15D 109.5 . .
N1B C15B H15E 109.5 . .
N1B C15B H15F 109.5 . .
H15D C15B H15E 109.5 . .
H15D C15B H15F 109.5 . .
H15E C15B H15F 109.5 . .
N1A C16 H16A 109.5 . .
N1A C16 H16B 109.5 . .
N1A C16 H16C 109.5 . .
N1B C16 H16D 109.5 . .
N1B C16 H16E 109.5 . .
N1B C16 H16F 109.5 . .
H16A C16 H16B 109.5 . .
H16A C16 H16C 109.5 . .
H16B C16 H16C 109.5 . .
H16D C16 H16E 109.5 . .
H16D C16 H16F 109.5 . .
H16E C16 H16F 109.5 . .

loop_
_geom_bond_atom_site_label_1
_geom_bond_atom_site_label_2
_geom_bond_distance
_geom_bond_site_symmetry_2
Pb1 O1 2.669(5) 4_456
Pb1 O1 2.552(5) .
Pb1 O2 2.699(6) 4_556
Pb1 O3 2.372(6) 3_656
Pb1 O4 2.690(6) 2_654
Pb1 O5 2.525(7) .
O1 C1 1.281(10) .
O2 C1 1.257(9) .
O3 C12 1.276(11) .
O4 C12 1.237(10) .
O5 C13A 1.29(2) .
O5 C13B 1.27(2) .
C1 C2 1.495(9) .
C2 C3 1.377(10) .
C2 C11 1.432(9) .
C3 H3 0.9300 .
C3 C4 1.405(10) .
C4 H4 0.9300 .
C4 C5 1.373(11) .
C5 C6 1.433(10) .
C5 C12 1.521(10) .
C6 C7 1.438(11) .
C6 C11 1.433(9) .
C7 H7 0.9300 .
C7 C8 1.352(12) .
C8 H8 0.9300 .
C8 C9 1.398(13) .
C9 H9 0.9300 .
C9 C10 1.362(11) .
C10 H10 0.9300 .
C10 C11 1.418(10) .
N1A C13A 1.31(2) .
N1A C15A 1.48(4) .
N1A C16 1.38(3) .
C13A C14A 1.56(3) .
C14A H14A 0.9600 .
C14A H14B 0.9600 .
C14A H14C 0.9600 .
C15A H15A 0.9600 .
C15A H15B 0.9600 .
C15A H15C 0.9600 .
N1B C13B 1.27(4) .
N1B C15B 1.39(4) .
N1B C16 1.52(3) .
C13B C14B 1.61(5) .
C14B H14D 0.9600 .
C14B H14E 0.9600 .
C14B H14F 0.9600 .
C15B H15D 0.9600 .
C15B H15E 0.9600 .
C15B H15F 0.9600 .
C16 H16A 0.9600 .
C16 H16B 0.9600 .
C16 H16C 0.9600 .
C16 H16D 0.9600 .
C16 H16E 0.9600 .
C16 H16F 0.9600 .

loop_
_geom_torsion_atom_site_label_1
_geom_torsion_atom_site_label_2
_geom_torsion_atom_site_label_3
_geom_torsion_atom_site_label_4
_geom_torsion
_geom_torsion_site_symmetry_1
Pb1 O1 C1 O2 5.1(7) .
Pb1 O1 C1 O2 -113.8(7) 4_556
Pb1 O1 C1 C2 69.4(8) 4_556
Pb1 O1 C1 C2 -171.7(6) .
Pb1 O2 C1 O1 -104.7(7) 4_456
Pb1 O2 C1 C2 72.0(8) 4_456
Pb1 O3 C12 O4 -9.7(12) 3_646
Pb1 O3 C12 C5 169.5(5) 3_646
Pb1 O4 C12 O3 -54.5(14) 2_655
Pb1 O4 C12 C5 126.3(9) 2_655
Pb1 O5 C13A N1A -178.2(18) .
Pb1 O5 C13A C14A 3(4) .
O1 C1 C2 C3 55.8(11) .
O1 C1 C2 C11 -125.5(8) .
O2 C1 C2 C3 -121.1(9) .
O2 C1 C2 C11 57.6(11) .
C1 C2 C3 C4 174.0(9) .
C1 C2 C11 C6 -178.3(8) .
C1 C2 C11 C10 3.9(13) .
C2 C3 C4 C5 4.4(15) .
C3 C2 C11 C6 0.4(13) .
C3 C2 C11 C10 -177.4(9) .
C3 C4 C5 C6 0.5(14) .
C3 C4 C5 C12 -179.5(8) .
C4 C5 C6 C7 177.4(9) .
C4 C5 C6 C11 -4.8(13) .
C4 C5 C12 O3 32.3(12) .
C4 C5 C12 O4 -148.5(9) .
C5 C6 C7 C8 177.8(10) .
C5 C6 C11 C2 4.3(13) .
C5 C6 C11 C10 -177.8(8) .
C6 C5 C12 O3 -147.7(9) .
C6 C5 C12 O4 31.5(13) .
C6 C7 C8 C9 -0.1(19) .
C7 C6 C11 C2 -177.7(8) .
C7 C6 C11 C10 0.1(13) .
C7 C8 C9 C10 0(2) .
C8 C9 C10 C11 -0.1(18) .
C9 C10 C11 C2 177.8(10) .
C9 C10 C11 C6 0.0(15) .
C11 C2 C3 C4 -4.8(14) .
C11 C6 C7 C8 0.0(15) .
C12 C5 C6 C7 -2.6(14) .
C12 C5 C6 C11 175.2(8) .
C15A N1A C13A O5 6(4) .
C15A N1A C13A C14A -175(3) .
C15B N1B C13B O5 4(5) .
C15B N1B C13B C14B -173(4) .
C16 N1A C13A O5 -180(2) .
C16 N1A C13A C14A -1(4) .
C16 N1B C13B O5 -180(3) .
C16 N1B C13B C14B 3(6) .
